data_4032227
loop_
_publ_author_name
'Zhong, Chang-Zhi'
'Tung, Po-Ting'
'Chao, Tsung-Han'
'Yeh, Ming-Chang P'

_publ_section_title
;
 Gold-Catalyzed Stereoselective Synthesis of Bicyclic Lactams and Ketones
 from N-Tosylynamidomethyl-Tethered Cyclohexenes.
;
_journal_issue 1
_journal_name_full 'The Journal of organic chemistry'
_journal_page_first 481
_journal_page_last 501
_journal_paper_doi 10.1021/acs.joc.6b02479
_journal_volume 82
_journal_year 2017
_chemical_formula_moiety 'C20 H21 N O2 S2'
_chemical_formula_sum 'C20 H21 N O2 S2'
_chemical_formula_weight 371.50
_chemical_name_systematic
;
 ?
;
_space_group_IT_number 14
_symmetry_cell_setting monoclinic
_symmetry_space_group_name_Hall '-P 2ybc'
_symmetry_space_group_name_H-M 'P 1 21/c 1'
_atom_sites_solution_hydrogens geom
_atom_sites_solution_primary direct
_atom_sites_solution_secondary difmap
_audit_creation_method SHELXL-97
_cell_angle_alpha 90.00
_cell_angle_beta 94.084(4)
_cell_angle_gamma 90.00
_cell_formula_units_Z 4
_cell_length_a 10.2479(6)
_cell_length_b 9.0512(4)
_cell_length_c 19.2696(12)
_cell_measurement_reflns_used 0
_cell_measurement_temperature 200(2)
_cell_measurement_theta_max 0
_cell_measurement_theta_min 0
_cell_volume 1782.83(17)
_computing_molecular_graphics 'Ortep-3 for Windows (Farrugia, 1997)'
_computing_publication_material 'WinGX publication routines (Farrugia, 1999)'
_computing_structure_refinement 'SHELXL-97 (Sheldrick, 1997)'
_computing_structure_solution 'SHELXS-86 (Sheldrick, 1986)'
_diffrn_ambient_temperature 200(2)
_diffrn_measured_fraction_theta_full 0.985
_diffrn_measured_fraction_theta_max 0.985
_diffrn_radiation_monochromator graphite
_diffrn_radiation_source 'fine-focus sealed tube'
_diffrn_radiation_type MoK\a
_diffrn_radiation_wavelength 0.71073
_diffrn_reflns_av_R_equivalents 0.0652
_diffrn_reflns_av_sigmaI/netI 0.0877
_diffrn_reflns_limit_h_max 12
_diffrn_reflns_limit_h_min -12
_diffrn_reflns_limit_k_max 10
_diffrn_reflns_limit_k_min -9
_diffrn_reflns_limit_l_max 22
_diffrn_reflns_limit_l_min -22
_diffrn_reflns_number 8999
_diffrn_reflns_theta_full 25.00
_diffrn_reflns_theta_max 25.00
_diffrn_reflns_theta_min 3.01
_exptl_absorpt_coefficient_mu 0.312
_exptl_absorpt_correction_T_max 0.9938
_exptl_absorpt_correction_T_min 0.8570
_exptl_absorpt_correction_type multi-scan
_exptl_crystal_colour colorless
_exptl_crystal_density_diffrn 1.384
_exptl_crystal_density_method 'not measured'
_exptl_crystal_description prism
_exptl_crystal_F_000 784
_exptl_crystal_size_max 0.51
_exptl_crystal_size_mid 0.05
_exptl_crystal_size_min 0.02
_refine_diff_density_max 0.635
_refine_diff_density_min -0.509
_refine_diff_density_rms 0.097
_refine_ls_extinction_method none
_refine_ls_goodness_of_fit_ref 1.138
_refine_ls_hydrogen_treatment constr
_refine_ls_matrix_type full
_refine_ls_number_parameters 226
_refine_ls_number_reflns 3104
_refine_ls_number_restraints 0
_refine_ls_restrained_S_all 1.138
_refine_ls_R_factor_all 0.1368
_refine_ls_R_factor_gt 0.0853
_refine_ls_shift/su_max 0.000
_refine_ls_shift/su_mean 0.000
_refine_ls_structure_factor_coef Fsqd
_refine_ls_weighting_details 'calc w=1/[\s^2^(Fo^2^)+(0.0661P)^2^+10.4194P] where P=(Fo^2^+2Fc^2^)/3'
_refine_ls_weighting_scheme calc
_refine_ls_wR_factor_gt 0.2079
_refine_ls_wR_factor_ref 0.2312
_reflns_number_gt 2062
_reflns_number_total 3104
_reflns_threshold_expression >2sigma(I)
_cod_data_source_file jo6b02479_si_009.cif
_cod_data_source_block ch17121
_cod_original_sg_symbol_H-M 'P 21/c'
_cod_database_code 4032227

loop_
_symmetry_equiv_pos_as_xyz
'x, y, z'
'-x, y+1/2, -z+1/2'
'-x, -y, -z'
'x, -y-1/2, z-1/2'

loop_
_atom_site_label
_atom_site_type_symbol
_atom_site_fract_x
_atom_site_fract_y
_atom_site_fract_z
_atom_site_U_iso_or_equiv
_atom_site_adp_type
_atom_site_occupancy
_atom_site_symmetry_multiplicity
_atom_site_calc_flag
_atom_site_refinement_flags
C1 C 0.8774(5) 0.4807(7) 0.1096(3) 0.0242(15) Uani 1 1 d .
C2 C 0.9328(5) 0.5421(8) 0.1710(3) 0.0279(16) Uani 1 1 d .
H2 H 0.9355 0.4877 0.2133 0.034 Uiso 1 1 calc R
C3 C 0.9833(6) 0.6819(8) 0.1696(4) 0.0347(18) Uani 1 1 d .
H3 H 1.0208 0.7243 0.2115 0.042 Uiso 1 1 calc R
C4 C 0.9812(6) 0.7631(8) 0.1086(4) 0.0317(17) Uani 1 1 d .
C5 C 1.0309(7) 0.9211(8) 0.1082(5) 0.050(2) Uani 1 1 d .
H5A H 1.0216 0.9600 0.0607 0.075 Uiso 1 1 calc R
H5B H 1.1232 0.9232 0.1253 0.075 Uiso 1 1 calc R
H5C H 0.9798 0.9820 0.1385 0.075 Uiso 1 1 calc R
C6 C 0.9281(6) 0.6995(8) 0.0475(4) 0.0313(16) Uani 1 1 d .
H6 H 0.9275 0.7534 0.0051 0.038 Uiso 1 1 calc R
C7 C 0.8763(6) 0.5587(7) 0.0475(3) 0.0284(16) Uani 1 1 d .
H7 H 0.8403 0.5156 0.0055 0.034 Uiso 1 1 calc R
C8 C 0.5640(6) 0.4258(7) 0.0745(3) 0.0248(15) Uani 1 1 d .
H8A H 0.5580 0.3737 0.0292 0.030 Uiso 1 1 calc R
H8B H 0.5974 0.5271 0.0680 0.030 Uiso 1 1 calc R
C9 C 0.4330(6) 0.4277(7) 0.1068(3) 0.0233(14) Uani 1 1 d .
H9 H 0.3794 0.5132 0.0884 0.028 Uiso 1 1 calc R
C10 C 0.3576(6) 0.2843(7) 0.0941(3) 0.0279(16) Uani 1 1 d .
H10A H 0.3225 0.2803 0.0450 0.033 Uiso 1 1 calc R
H10B H 0.4178 0.1996 0.1026 0.033 Uiso 1 1 calc R
C11 C 0.2457(6) 0.2715(8) 0.1412(4) 0.0334(17) Uani 1 1 d .
H11A H 0.1963 0.1792 0.1307 0.040 Uiso 1 1 calc R
H11B H 0.1851 0.3559 0.1331 0.040 Uiso 1 1 calc R
C12 C 0.3000(6) 0.2705(8) 0.2173(3) 0.0318(17) Uani 1 1 d .
H12A H 0.2269 0.2593 0.2479 0.038 Uiso 1 1 calc R
H12B H 0.3593 0.1849 0.2254 0.038 Uiso 1 1 calc R
C13 C 0.3740(6) 0.4117(7) 0.2361(3) 0.0238(15) Uani 1 1 d .
H13 H 0.3094 0.4944 0.2372 0.029 Uiso 1 1 calc R
C14 C 0.4756(5) 0.4520(7) 0.1839(3) 0.0197(14) Uani 1 1 d .
H14 H 0.4976 0.5590 0.1903 0.024 Uiso 1 1 calc R
C15 C 0.6006(5) 0.3656(6) 0.1946(3) 0.0174(13) Uani 1 1 d .
C16 C 0.6508(6) 0.3232(7) 0.2576(3) 0.0206(14) Uani 1 1 d .
H16 H 0.7327 0.2741 0.2635 0.025 Uiso 1 1 calc R
C17 C 0.5735(6) 0.3559(7) 0.3172(3) 0.0221(14) Uani 1 1 d .
C18 C 0.4470(6) 0.4010(7) 0.3073(3) 0.0262(15) Uani 1 1 d .
C19 C 0.5193(8) 0.3693(8) 0.4311(4) 0.0380(18) Uani 1 1 d .
H19 H 0.5296 0.3641 0.4804 0.046 Uiso 1 1 calc R
C20 C 0.6142(7) 0.3369(7) 0.3892(3) 0.0299(16) Uani 1 1 d .
H20 H 0.6992 0.3049 0.4055 0.036 Uiso 1 1 calc R
N1 N 0.6477(5) 0.3431(6) 0.1279(3) 0.0223(12) Uani 1 1 d .
O1 O 0.8565(4) 0.2223(5) 0.1679(2) 0.0319(11) Uani 1 1 d .
O2 O 0.7928(4) 0.2486(5) 0.0416(2) 0.0314(11) Uani 1 1 d .
S1 S 0.79964(14) 0.30717(18) 0.11084(8) 0.0228(4) Uani 1 1 d .
S2 S 0.37678(19) 0.4214(2) 0.38520(10) 0.0415(6) Uani 1 1 d .

loop_
_atom_site_aniso_label
_atom_site_aniso_U_11
_atom_site_aniso_U_22
_atom_site_aniso_U_33
_atom_site_aniso_U_23
_atom_site_aniso_U_13
_atom_site_aniso_U_12
C1 0.012(3) 0.035(4) 0.026(4) -0.007(3) 0.001(3) 0.001(3)
C2 0.014(3) 0.043(4) 0.026(4) -0.003(3) 0.000(3) 0.001(3)
C3 0.021(3) 0.043(4) 0.039(5) -0.015(4) -0.001(3) -0.007(3)
C4 0.009(3) 0.034(4) 0.052(5) -0.010(4) 0.004(3) 0.002(3)
C5 0.031(4) 0.035(5) 0.084(7) -0.006(4) 0.000(4) -0.002(3)
C6 0.022(3) 0.034(4) 0.039(4) 0.001(3) 0.004(3) -0.002(3)
C7 0.018(3) 0.038(4) 0.029(4) -0.005(3) -0.002(3) 0.000(3)
C8 0.023(3) 0.029(4) 0.022(4) 0.006(3) -0.003(3) 0.001(3)
C9 0.020(3) 0.028(4) 0.021(3) 0.003(3) -0.004(3) 0.004(3)
C10 0.021(3) 0.033(4) 0.029(4) -0.002(3) -0.007(3) -0.002(3)
C11 0.020(3) 0.034(4) 0.045(5) -0.003(3) -0.004(3) -0.011(3)
C12 0.022(3) 0.039(4) 0.035(4) 0.006(3) 0.006(3) -0.011(3)
C13 0.018(3) 0.025(3) 0.029(4) 0.002(3) 0.003(3) 0.005(3)
C14 0.022(3) 0.014(3) 0.023(3) -0.002(3) 0.002(3) -0.003(3)
C15 0.017(3) 0.013(3) 0.022(3) 0.000(3) 0.003(2) -0.006(2)
C16 0.017(3) 0.023(3) 0.021(3) 0.005(3) 0.001(2) -0.003(3)
C17 0.031(4) 0.016(3) 0.020(4) 0.002(3) 0.005(3) -0.008(3)
C18 0.040(4) 0.022(3) 0.018(3) 0.001(3) 0.012(3) -0.001(3)
C19 0.069(5) 0.028(4) 0.018(4) -0.004(3) 0.011(3) -0.003(4)
C20 0.047(4) 0.020(4) 0.022(4) 0.003(3) 0.000(3) -0.010(3)
N1 0.024(3) 0.028(3) 0.014(3) 0.002(2) 0.002(2) -0.003(2)
O1 0.030(2) 0.032(3) 0.033(3) 0.003(2) 0.000(2) 0.011(2)
O2 0.035(3) 0.036(3) 0.024(3) -0.010(2) 0.0071(19) -0.002(2)
S1 0.0176(8) 0.0270(9) 0.0242(9) -0.0035(7) 0.0029(6) 0.0026(7)
S2 0.0539(12) 0.0417(12) 0.0313(11) -0.0015(9) 0.0206(9) 0.0056(10)

loop_
_atom_type_symbol
_atom_type_description
_atom_type_scat_dispersion_real
_atom_type_scat_dispersion_imag
_atom_type_scat_source
C C 0.0033 0.0016 'International Tables Vol C Tables 4.2.6.8 and 6.1.1.4'
H H 0.0000 0.0000 'International Tables Vol C Tables 4.2.6.8 and 6.1.1.4'
N N 0.0061 0.0033 'International Tables Vol C Tables 4.2.6.8 and 6.1.1.4'
O O 0.0106 0.0060 'International Tables Vol C Tables 4.2.6.8 and 6.1.1.4'
S S 0.1246 0.1234 'International Tables Vol C Tables 4.2.6.8 and 6.1.1.4'

loop_
_geom_angle_atom_site_label_1
_geom_angle_atom_site_label_2
_geom_angle_atom_site_label_3
_geom_angle
C7 C1 C2 120.5(6)
C7 C1 S1 119.3(5)
C2 C1 S1 120.1(5)
C3 C2 C1 119.0(7)
C3 C2 H2 120.5
C1 C2 H2 120.5
C2 C3 C4 121.6(6)
C2 C3 H3 119.2
C4 C3 H3 119.2
C3 C4 C6 118.8(6)
C3 C4 C5 121.2(7)
C6 C4 C5 119.9(7)
C4 C5 H5A 109.5
C4 C5 H5B 109.5
H5A C5 H5B 109.5
C4 C5 H5C 109.5
H5A C5 H5C 109.5
H5B C5 H5C 109.5
C7 C6 C4 120.7(7)
C7 C6 H6 119.7
C4 C6 H6 119.7
C6 C7 C1 119.3(6)
C6 C7 H7 120.3
C1 C7 H7 120.3
N1 C8 C9 101.8(5)
N1 C8 H8A 111.4
C9 C8 H8A 111.4
N1 C8 H8B 111.4
C9 C8 H8B 111.4
H8A C8 H8B 109.3
C8 C9 C10 112.2(5)
C8 C9 C14 101.5(4)
C10 C9 C14 112.6(5)
C8 C9 H9 110.1
C10 C9 H9 110.1
C14 C9 H9 110.1
C11 C10 C9 111.5(5)
C11 C10 H10A 109.3
C9 C10 H10A 109.3
C11 C10 H10B 109.3
C9 C10 H10B 109.3
H10A C10 H10B 108.0
C10 C11 C12 109.6(5)
C10 C11 H11A 109.8
C12 C11 H11A 109.8
C10 C11 H11B 109.8
C12 C11 H11B 109.8
H11A C11 H11B 108.2
C13 C12 C11 111.4(5)
C13 C12 H12A 109.3
C11 C12 H12A 109.3
C13 C12 H12B 109.3
C11 C12 H12B 109.3
H12A C12 H12B 108.0
C18 C13 C12 111.6(5)
C18 C13 C14 107.0(5)
C12 C13 C14 113.1(5)
C18 C13 H13 108.3
C12 C13 H13 108.3
C14 C13 H13 108.3
C15 C14 C9 103.9(5)
C15 C14 C13 113.3(5)
C9 C14 C13 116.0(5)
C15 C14 H14 107.7
C9 C14 H14 107.7
C13 C14 H14 107.7
C16 C15 N1 130.2(5)
C16 C15 C14 122.8(5)
N1 C15 C14 106.9(5)
C15 C16 C17 117.1(5)
C15 C16 H16 121.4
C17 C16 H16 121.4
C18 C17 C20 112.4(6)
C18 C17 C16 120.8(6)
C20 C17 C16 126.7(6)
C17 C18 C13 123.4(6)
C17 C18 S2 111.3(5)
C13 C18 S2 124.9(5)
C20 C19 S2 112.1(5)
C20 C19 H19 124.0
S2 C19 H19 124.0
C19 C20 C17 112.7(6)
C19 C20 H20 123.7
C17 C20 H20 123.7
C15 N1 C8 109.7(5)
C15 N1 S1 126.6(4)
C8 N1 S1 117.8(4)
O1 S1 O2 120.5(3)
O1 S1 N1 107.0(3)
O2 S1 N1 105.9(3)
O1 S1 C1 109.2(3)
O2 S1 C1 108.0(3)
N1 S1 C1 105.2(3)
C19 S2 C18 91.6(3)

loop_
_geom_bond_atom_site_label_1
_geom_bond_atom_site_label_2
_geom_bond_distance
C1 C7 1.388(9)
C1 C2 1.392(9)
C1 S1 1.763(7)
C2 C3 1.368(10)
C2 H2 0.9500
C3 C4 1.385(10)
C3 H3 0.9500
C4 C6 1.387(9)
C4 C5 1.518(10)
C5 H5A 0.9800
C5 H5B 0.9800
C5 H5C 0.9800
C6 C7 1.381(9)
C6 H6 0.9500
C7 H7 0.9500
C8 N1 1.493(7)
C8 C9 1.519(8)
C8 H8A 0.9900
C8 H8B 0.9900
C9 C10 1.521(9)
C9 C14 1.535(8)
C9 H9 1.0000
C10 C11 1.517(9)
C10 H10A 0.9900
C10 H10B 0.9900
C11 C12 1.531(9)
C11 H11A 0.9900
C11 H11B 0.9900
C12 C13 1.517(9)
C12 H12A 0.9900
C12 H12B 0.9900
C13 C18 1.517(9)
C13 C14 1.542(8)
C13 H13 1.0000
C14 C15 1.502(8)
C14 H14 1.0000
C15 C16 1.340(8)
C15 N1 1.420(7)
C16 C17 1.470(8)
C16 H16 0.9500
C17 C18 1.360(9)
C17 C20 1.430(9)
C18 S2 1.721(6)
C19 C20 1.341(9)
C19 S2 1.719(8)
C19 H19 0.9500
C20 H20 0.9500
N1 S1 1.646(5)
O1 S1 1.430(5)
O2 S1 1.432(4)
